data_2000642
loop_
_publ_author_name
'Kolev, T.'
'Preut, H.'
'Bleckmann, P.'
'Juchnovski, I.'

_publ_contact_author
;
       Dr. Hans Preut
       Fachbereich Chemie Universit\"at Dortmund
       Postfach 500500
       Otto-Hahn-Strasse 6
       D-4600 Dortmund 50
       Germany
;
_publ_section_title
;
 1,4-Dibenzoylbenzene
;
_journal_issue 9
_journal_name_full 'Acta Crystallographica Section C'
_journal_page_first 1715
_journal_page_last 1717
_journal_paper_doi 10.1107/S0108270192006887
_journal_volume 48
_journal_year 1992
_chemical_formula_moiety 'C20 H14 O2'
_chemical_formula_sum 'C20 H14 O2'
_chemical_formula_weight 286.33
_chemical_melting_point 440.2(3)
_chemical_name_systematic
;
1,4-Dibenzoylbenzene
;
_space_group_IT_number 2
_symmetry_cell_setting triclinic
_symmetry_space_group_name_Hall '-P 1'
_symmetry_space_group_name_H-M 'P -1'
_audit_creation_method
;
     text program nroff under UNIX
;
_cell_angle_alpha 70.23(6)
_cell_angle_beta 83.25(6)
_cell_angle_gamma 66.32(5)
_cell_formula_units_Z 1
_cell_length_a 6.532(4)
_cell_length_b 7.387(6)
_cell_length_c 8.743(7)
_cell_measurement_reflns_used 40
_cell_measurement_temperature 293.0(10)
_cell_measurement_theta_max 15.1
_cell_measurement_theta_min 7.5
_cell_volume 363.5(5)
_computing_cell_refinement 'Nicolet R3m/V software'
_computing_data_collection 'Nicolet R3m/V software, release 4.11'
_computing_data_reduction 'Nicolet R3m/V software'
_computing_publication_material
;
    PARST (Nardelli, 1983), PLATON (Spek, 1982)
;
_computing_structure_refinement
;
   SHELXTL-Plus,
   SHELX76 (Sheldrick, 1976)
;
_computing_structure_solution 'SHELXTL-Plus (Sheldrick, 1987)'
_diffrn_ambient_temperature 293.0(10)
_diffrn_measurement_device 'Nicolet R3m/V'
_diffrn_measurement_method \q/2\q
_diffrn_radiation_monochromator graphite
_diffrn_radiation_source 'X-ray tube'
_diffrn_radiation_type 'Mo K\a'
_diffrn_radiation_wavelength 0.71073
_diffrn_reflns_av_R_equivalents 0.040
_diffrn_reflns_limit_h_max 6
_diffrn_reflns_limit_h_min -8
_diffrn_reflns_limit_k_max 9
_diffrn_reflns_limit_k_min -9
_diffrn_reflns_limit_l_max 11
_diffrn_reflns_limit_l_min -11
_diffrn_reflns_number 2802
_diffrn_reflns_reduction_process
;
   Lorentz-polarization correction,
   data averaged
;
_diffrn_reflns_theta_max 25
_diffrn_reflns_theta_min 1.5
_diffrn_standards_decay_% 0
_diffrn_standards_interval_time 240
_diffrn_standards_number 6
_exptl_absorpt_coefficient_mu 0.08
_exptl_absorpt_correction_type none
_exptl_crystal_colour colourless
_exptl_crystal_density_diffrn 1.308
_exptl_crystal_description plate
_exptl_crystal_F_000 150
_exptl_crystal_size_max 0.50
_exptl_crystal_size_mid 0.48
_exptl_crystal_size_min 0.26
_refine_diff_density_max 0.1328
_refine_diff_density_min -0.1609
_refine_ls_goodness_of_fit_obs 0.85
_refine_ls_hydrogen_treatment refU
_refine_ls_matrix_type full
_refine_ls_number_constraints 0
_refine_ls_number_parameters 101
_refine_ls_number_reflns 1061
_refine_ls_number_restraints 0
_refine_ls_R_factor_obs 0.039
_refine_ls_shift/esd_max 0.002
_refine_ls_shift/esd_mean 0.0004
_refine_ls_structure_factor_coef F
_refine_ls_weighting_details w=1/[\s^2^(F)+0.004F^2^]
_refine_ls_weighting_scheme calc
_refine_ls_wR_factor_obs 0.062
_reflns_number_observed 1061
_reflns_number_total 1288
_reflns_observed_criterion refl_observed_if_F>4.0\s(F)
_cod_data_source_file al1018.cif
_cod_data_source_block default
_cod_depositor_comments
;
The following automatic conversions were performed:

'_chemical_melting_point' value '440-440.5 K' was changed to
'440.2(3)' - the average value was taken and precision was estimated.

Automatic conversion script
Id: cif_fix_values 1646 2011-03-28 12:23:43Z adriana 

The following automatic conversions were performed:

'_chemical_melting_point' value '440-440.5 K' was changed to
'440.2(3)' - the average value was taken and precision was estimated.

Automatic conversion script
Id: cif_fix_values 1715 2011-07-08 13:25:40Z adriana 

The following automatic conversions were performed:

'_refine_ls_weighting_scheme' value 'calc w=1/[\s^2^(F)+0.004F^2^]'
was changed to 'calc'. New tag '_refine_ls_weighting_details' was
created. The value of the new tag was set to
'w=1/[\s^2^(F)+0.004F^2^]'.

Automatic conversion script
Id: cif_fix_values 3143 2015-03-26 13:38:13Z robertas 
;
_cod_database_code 2000642

loop_
_symmetry_equiv_pos_as_xyz
+x,+y,+z
-x,-y,-z

loop_
_atom_site_aniso_label
_atom_site_aniso_U_11
_atom_site_aniso_U_22
_atom_site_aniso_U_33
_atom_site_aniso_U_12
_atom_site_aniso_U_13
_atom_site_aniso_U_23
C(1) 457(8) 428(8) 369(8) -125(6) -23(6) -167.00
C(2) 521(9) 369(8) 352(8) -114(6) 22(6) -189.00
C(3) 429(8) 404(8) 353(7) -159(6) 58(6) -179.00
C(4) 442(8) 459(8) 416(8) -131(6) 40(7) -223.00
O(5) 879(10) 944(10) 435(7) -133(6) 100(6) -659.00
C(6) 458(9) 371(8) 420(8) -140(6) 34(6) -198.00
C(7) 485(9) 507(9) 537(9) -192(7) 28(7) -237.00
C(8) 547(10) 579(10) 689(11) -260(9) -95(9) -230.00
C(9) 778(12) 559(10) 507(10) -247(8) -89(9) -211.00
C(10) 750(12) 608(10) 452(9) -242(8) 146(8) -325.00
C(11) 543(10) 495(9) 483(9) -207(7) 96(7) -279.00

loop_
_atom_site_label
_atom_site_fract_x
_atom_site_fract_y
_atom_site_fract_z
_atom_site_U_iso_or_equiv
_atom_site_thermal_displace_type
_atom_site_calc_flag
_atom_site_calc_attached_atom
C(1) 0.6502(3) 0.9157(2) 0.6303(2) .0417 Uani ? ?
H(1) 0.7539(3) 0.8578(2) 0.7200(2) .0594 Uiso calc C(1)
C(2) 0.5310(3) 0.8056(2) 0.6115(2) .0410 Uani ? ?
H(2) 0.5508(3) 0.6714(2) 0.6890(2) .0594 Uiso calc C(2)
C(3) 0.3813(2) 0.8881(2) 0.4817(2) .0383 Uani ? ?
C(4) 0.2534(3) 0.7647(2) 0.4680(2) .0428 Uani ? ?
O(5) 0.1892(2) 0.6640(2) 0.59140(10) .0681 Uani ? ?
C(6) 0.2145(2) 0.7591(2) 0.3054(2) .0401 Uani ? ?
C(7) 0.0403(3) 0.7057(2) 0.2838(2) .0488 Uani ? ?
H(7) -0.0596(3) 0.6835(2) 0.3713(2) .0594 Uiso calc C(7)
C(8) 0.0125(3) 0.6847(3) 0.1368(2) .0575 Uani ? ?
H(8) -0.1075(3) 0.6479(3) 0.1227(2) .0594 Uiso calc C(8)
C(9) 0.1574(3) 0.7140(3) 0.0117(2) .0599 Uani ? ?
H(9) 0.1368(3) 0.6998(3) -0.0900(2) .0594 Uiso calc C(9)
C(10) 0.3313(3) 0.7654(3) 0.0326(2) .0574 Uani ? ?
H(10) 0.4327(3) 0.7851(3) -0.0543(2) .0594 Uiso calc C(10)
C(11) 0.3602(3) 0.7885(2) 0.1783(2) .0474 Uani ? ?
H(11) 0.4801(3) 0.8259(2) 0.1919(2) .0594 Uiso calc C(11)

loop_
_atom_type_symbol
_atom_type_scat_dispersion_real
_atom_type_scat_dispersion_imag
_atom_type_scat_source
C 0.002 0.002 International_Tables_Vol_IV_Table_2.2B
H 0 0 International_Tables_Vol_IV_Table_2.2B
O 0.008 0.006 International_Tables_Vol_IV_Table_2.2B

loop_
_geom_angle_atom_site_label_1
_geom_angle_atom_site_label_2
_geom_angle_atom_site_label_3
_geom_angle_site_symmetry_1
_geom_angle_site_symmetry_2
_geom_angle_site_symmetry_3
_geom_angle
_geom_angle_publ_flag
C(2) C(1) C(3a) . . . 119.8(3) yes
C(1) C(2) C(3) . . . 120.6(3) yes
C(2) C(3) C(1a) . . . 119.6(3) yes
C(2) C(3) C(4) . . . 118.7(3) yes
C(4) C(3) C(1a) . . . 121.7(3) yes
C(3) C(4) C(6) . . . 119.8(3) yes
C(3) C(4) O(5) . . . 119.4(3) yes
O(5) C(4) C(6) . . . 120.8(3) yes
C(4) C(6) C(11) . . . 121.2(3) yes
C(4) C(6) C(7) . . . 119.4(2) yes
C(7) C(6) C(11) . . . 119.1(3) yes
C(6) C(7) C(8) . . . 120.0(3) yes
C(7) C(8) C(9) . . . 120.5(3) yes
C(8) C(9) C(10) . . . 119.8(3) yes
C(9) C(10) C(11) . . . 120.3(3) yes
C(6) C(11) C(10) . . . 120.2(3) yes
C(3) C(1a) C(2a) . . . 119.8(3) yes

loop_
_geom_bond_atom_site_label_1
_geom_bond_atom_site_label_2
_geom_bond_site_symmetry_1
_geom_bond_site_symmetry_2
_geom_bond_distance
_geom_bond_publ_flag
C(1) C(2) . . 1.387(3) yes
C(1) C(3a) . . 1.396(2) yes
C(2) C(3) . . 1.390(3) yes
C(3) C(4) . . 1.500(3) yes
C(4) O(5) . . 1.222(2) yes
C(4) C(6) . . 1.490(3) yes
C(6) C(7) . . 1.395(3) yes
C(6) C(11) . . 1.394(2) yes
C(7) C(8) . . 1.386(3) yes
C(8) C(9) . . 1.378(3) yes
C(9) C(10) . . 1.382(4) yes
C(10) C(11) . . 1.385(3) yes
